data_4336185
loop_
_publ_author_name
'Partha Pratim Jana'
'Arina A. Pankova'
'Sven Lidin'

_publ_contact_author_address
;
CAS Chemical Centre
P O B 124
221 00 Lund
Sweden
;
_publ_contact_author_email Partha.Jana@chem.lu.se
_publ_contact_author_name 'Patha Pratim Jana'
_publ_section_title
;
 Au10Mo4Zn89: A Fully Ordered Complex Intermetallic Compound Analyzed by
 TOPOS
;
_journal_name_full 'Inorganic Chemistry'
_journal_page_first 11110
_journal_page_last 11117
_journal_paper_doi 10.1021/ic4013312
_journal_volume 52
_journal_year 2013
_chemical_formula_sum 'Au10 Mo4 Zn89'
_chemical_formula_weight 8172.2
_space_group_IT_number 216
_symmetry_cell_setting cubic
_symmetry_Int_Tables_number 216
_symmetry_space_group_name_Hall 'F -4 2 3'
_symmetry_space_group_name_H-M 'F -4 3 m'
_cell_angle_alpha 90
_cell_angle_beta 90
_cell_angle_gamma 90
_cell_formula_units_Z 4
_cell_length_a 18.6030(9)
_cell_length_b 18.6030(9)
_cell_length_c 18.6030(9)
_cell_measurement_reflns_used 1118
_cell_measurement_temperature 293
_cell_measurement_theta_max 28.34
_cell_measurement_theta_min 3.09
_cell_volume 6438.0(5)
_computing_cell_refinement
;
CrysAlisPro, Agilent Technologies,
Version 1.171.35.21 (release 20-01-2012 CrysAlis171 .NET)
(compiled Jan 23 2012,18:06:46)
;
_computing_data_collection
;
CrysAlisPro, Agilent Technologies,
Version 1.171.35.21 (release 20-01-2012 CrysAlis171 .NET)
(compiled Jan 23 2012,18:06:46)
;
_computing_data_reduction
;
CrysAlisPro, Agilent Technologies,
Version 1.171.35.21 (release 20-01-2012 CrysAlis171 .NET)
(compiled Jan 23 2012,18:06:46)
;
_diffrn_ambient_temperature 293
_diffrn_detector_area_resol_mean 16.1367
_diffrn_measured_fraction_theta_full 0.98
_diffrn_measured_fraction_theta_max 0.97
_diffrn_measurement_device 'four-cycle diffractometer'
_diffrn_measurement_device_type 'Xcalibur, Eos'
_diffrn_measurement_method '\w scans'
_diffrn_radiation_monochromator graphite
_diffrn_radiation_probe x-ray
_diffrn_radiation_source 'Enhance (Mo) x-ray Source'
_diffrn_radiation_type 'Mo K\a'
_diffrn_radiation_wavelength 0.7107
_diffrn_reflns_av_R_equivalents 0.0438
_diffrn_reflns_av_sigmaI/netI 0.0479
_diffrn_reflns_limit_h_max 24
_diffrn_reflns_limit_h_min -21
_diffrn_reflns_limit_k_max 23
_diffrn_reflns_limit_k_min -24
_diffrn_reflns_limit_l_max 13
_diffrn_reflns_limit_l_min -18
_diffrn_reflns_number 3297
_diffrn_reflns_theta_full 28.17
_diffrn_reflns_theta_max 28.4
_diffrn_reflns_theta_min 3.1
_exptl_absorpt_coefficient_mu 55.828
_exptl_absorpt_correction_T_max 1
_exptl_absorpt_correction_T_min 0.334
_exptl_absorpt_correction_type multi-scan
_exptl_absorpt_process_details
;
CrysAlisPro, Agilent Technologies,
Version 1.171.35.21 (release 20-01-2012 CrysAlis171 .NET)
(compiled Jan 23 2012,18:06:46)
empirical absorption correction using spherical harmonics,
 implemented in SCALE3 ABSPACK scaling algorithm.
;
_exptl_crystal_colour 'silvery with metallic luster'
_exptl_crystal_density_diffrn 8.4287
_exptl_crystal_description 'Irregular shape'
_exptl_crystal_F_000 14512
_exptl_crystal_size_max 0.04
_exptl_crystal_size_mid 0.03
_exptl_crystal_size_min 0.02
_refine_diff_density_max 2.25
_refine_diff_density_min -2.90
_refine_ls_abs_structure_details '  338 of Friedel pairs used in the refinement'
_refine_ls_extinction_coef 20(14)
_refine_ls_extinction_method 'B-C type 1 gaussian isotropic (Becker & Coppens, 1974)'
_refine_ls_goodness_of_fit_gt 0.92
_refine_ls_goodness_of_fit_ref 0.92
_refine_ls_number_constraints 0
_refine_ls_number_parameters 63
_refine_ls_number_reflns 791
_refine_ls_number_restraints 0
_refine_ls_R_factor_all 0.0351
_refine_ls_R_factor_gt 0.0257
_refine_ls_shift/su_max 0.0111
_refine_ls_shift/su_mean 0.0027
_refine_ls_structure_factor_coef Fsqd
_refine_ls_weighting_details w=1/(\s^2^(I)+0.0004I^2^)
_refine_ls_weighting_scheme sigma
_refine_ls_wR_factor_gt 0.0503
_refine_ls_wR_factor_ref 0.0550
_reflns_number_gt 672
_reflns_number_total 791
_reflns_threshold_expression I>3\s(I)
_cod_data_source_file ic4013312_si_001_2.cif
_cod_data_source_block II
_cod_depositor_comments
;
The following automatic conversions were performed:

data name '_atom_site_site_symmetry_mutiplicity' was replaced with
'_atom_site_site_symmetry_multiplicity' as specified in the
replacement file 'data/replacement-values/replacement_tags.lst'.

Automatic conversion script
Id: cif_correct_tags 9268 2022-04-12 08:56:07Z antanas 
;
_cod_original_sg_symbol_Hall 'F -4;2;3'
_cod_database_code 4336185
_cod_database_fobs_code 4336185

loop_
_symmetry_equiv_pos_site_id
_symmetry_equiv_pos_as_xyz
1 x,y,z
2 -x,-y,z
3 -x,y,-z
4 x,-y,-z
5 z,x,y
6 z,-x,-y
7 -z,-x,y
8 -z,x,-y
9 y,z,x
10 -y,z,-x
11 y,-z,-x
12 -y,-z,x
13 y,x,z
14 -y,-x,z
15 y,-x,-z
16 -y,x,-z
17 x,z,y
18 -x,z,-y
19 -x,-z,y
20 x,-z,-y
21 z,y,x
22 z,-y,-x
23 -z,y,-x
24 -z,-y,x
25 x,y+1/2,z+1/2
26 -x,-y+1/2,z+1/2
27 -x,y+1/2,-z+1/2
28 x,-y+1/2,-z+1/2
29 z,x+1/2,y+1/2
30 z,-x+1/2,-y+1/2
31 -z,-x+1/2,y+1/2
32 -z,x+1/2,-y+1/2
33 y,z+1/2,x+1/2
34 -y,z+1/2,-x+1/2
35 y,-z+1/2,-x+1/2
36 -y,-z+1/2,x+1/2
37 y,x+1/2,z+1/2
38 -y,-x+1/2,z+1/2
39 y,-x+1/2,-z+1/2
40 -y,x+1/2,-z+1/2
41 x,z+1/2,y+1/2
42 -x,z+1/2,-y+1/2
43 -x,-z+1/2,y+1/2
44 x,-z+1/2,-y+1/2
45 z,y+1/2,x+1/2
46 z,-y+1/2,-x+1/2
47 -z,y+1/2,-x+1/2
48 -z,-y+1/2,x+1/2
49 x+1/2,y,z+1/2
50 -x+1/2,-y,z+1/2
51 -x+1/2,y,-z+1/2
52 x+1/2,-y,-z+1/2
53 z+1/2,x,y+1/2
54 z+1/2,-x,-y+1/2
55 -z+1/2,-x,y+1/2
56 -z+1/2,x,-y+1/2
57 y+1/2,z,x+1/2
58 -y+1/2,z,-x+1/2
59 y+1/2,-z,-x+1/2
60 -y+1/2,-z,x+1/2
61 y+1/2,x,z+1/2
62 -y+1/2,-x,z+1/2
63 y+1/2,-x,-z+1/2
64 -y+1/2,x,-z+1/2
65 x+1/2,z,y+1/2
66 -x+1/2,z,-y+1/2
67 -x+1/2,-z,y+1/2
68 x+1/2,-z,-y+1/2
69 z+1/2,y,x+1/2
70 z+1/2,-y,-x+1/2
71 -z+1/2,y,-x+1/2
72 -z+1/2,-y,x+1/2
73 x+1/2,y+1/2,z
74 -x+1/2,-y+1/2,z
75 -x+1/2,y+1/2,-z
76 x+1/2,-y+1/2,-z
77 z+1/2,x+1/2,y
78 z+1/2,-x+1/2,-y
79 -z+1/2,-x+1/2,y
80 -z+1/2,x+1/2,-y
81 y+1/2,z+1/2,x
82 -y+1/2,z+1/2,-x
83 y+1/2,-z+1/2,-x
84 -y+1/2,-z+1/2,x
85 y+1/2,x+1/2,z
86 -y+1/2,-x+1/2,z
87 y+1/2,-x+1/2,-z
88 -y+1/2,x+1/2,-z
89 x+1/2,z+1/2,y
90 -x+1/2,z+1/2,-y
91 -x+1/2,-z+1/2,y
92 x+1/2,-z+1/2,-y
93 z+1/2,y+1/2,x
94 z+1/2,-y+1/2,-x
95 -z+1/2,y+1/2,-x
96 -z+1/2,-y+1/2,x

loop_
_atom_site_label
_atom_site_type_symbol
_atom_site_fract_x
_atom_site_fract_y
_atom_site_fract_z
_atom_site_adp_type
_atom_site_U_iso_or_equiv
_atom_site_site_symmetry_multiplicity
_atom_site_occupancy
_atom_site_calc_flag
Zn11 Zn 0.05253(10) 0.05253(10) 0.05253(10) Uani 0.0115(4) 16 1 d
Au12 Au 0.91367(3) 0.91367(3) 0.91367(3) Uani 0.00635(13) 16 1 d
Zn13 Zn 0.18380(17) 0 0 Uani 0.0153(7) 24 1 d
Zn15 Zn 0.15343(9) 0.15343(9) 0.02737(10) Uani 0.0150(4) 48 1 d
Mo42 Mo 0.64860(7) 0.64860(7) 0.64860(7) Uani 0.0030(2) 16 1 d
Zn43 Zn 0.64439(13) 0.25 0.25 Uani 0.0105(5) 24 1 d
Zn45 Zn 0.10684(7) 0.10684(7) 0.77750(11) Uani 0.0143(4) 48 1 d
Zn30 Zn 0.5 0.5 0.5 Uani 0.0201(10) 4 1 d
Zn32 Zn 0.41428(11) 0.41428(11) 0.41428(11) Uani 0.0138(4) 16 1 d
Zn34 Zn 0.04705(7) 0.04705(7) 0.65264(12) Uani 0.0154(5) 48 1 d
Zn35 Zn 0.18953(9) 0.18953(9) 0.52256(11) Uani 0.0169(5) 48 1 d
Zn2b Zn 0.32013(14) 0.32013(14) 0.32013(14) Uani 0.0218(6) 16 1 d
Zn22 Zn 0.17292(12) 0.17292(12) 0.17292(12) Uani 0.0156(5) 16 1 d
Au23 Au 0.08101(5) 0.25 0.25 Uani 0.01257(19) 24 1 d
Zn25 Zn 0.08338(8) 0.08338(8) 0.27027(11) Uani 0.0178(5) 48 1 d

loop_
_atom_site_aniso_label
_atom_site_aniso_type_symbol
_atom_site_aniso_U_11
_atom_site_aniso_U_22
_atom_site_aniso_U_33
_atom_site_aniso_U_12
_atom_site_aniso_U_13
_atom_site_aniso_U_23
Zn11 Zn 0.0115(7) 0.0115(7) 0.0115(7) 0.0019(8) 0.0019(8) 0.0019(8)
Au12 Au 0.0064(2) 0.0064(2) 0.0064(2) -0.0007(3) -0.0007(3) -0.0007(3)
Zn13 Zn 0.0156(14) 0.0152(10) 0.0152(10) 0 0 0.0031(13)
Zn15 Zn 0.0153(6) 0.0153(6) 0.0146(9) -0.0032(10) -0.0043(6) -0.0043(6)
Mo42 Mo 0.0030(4) 0.0030(4) 0.0030(4) -0.0004(5) -0.0004(5) -0.0004(5)
Zn43 Zn 0.0145(13) 0.0085(7) 0.0085(7) 0 0 -0.0054(11)
Zn45 Zn 0.0183(7) 0.0183(7) 0.0063(8) -0.0025(9) 0.0019(6) 0.0019(6)
Zn30 Zn 0.0201(18) 0.0201(18) 0.0201(18) 0 0 0
Zn32 Zn 0.0138(7) 0.0138(7) 0.0138(7) -0.0004(9) -0.0004(9) -0.0004(9)
Zn34 Zn 0.0118(6) 0.0118(6) 0.0224(11) -0.0063(8) -0.0014(6) -0.0014(6)
Zn35 Zn 0.0207(7) 0.0207(7) 0.0094(10) -0.0021(10) 0.0057(6) 0.0057(6)
Zn2b Zn 0.0218(10) 0.0218(10) 0.0218(10) 0.0117(11) 0.0117(11) 0.0117(11)
Zn22 Zn 0.0156(8) 0.0156(8) 0.0156(8) 0.0037(8) 0.0037(8) 0.0037(8)
Au23 Au 0.0079(4) 0.0149(3) 0.0149(3) 0 0 -0.0001(4)
Zn25 Zn 0.0197(7) 0.0197(7) 0.0139(10) -0.0001(10) 0.0005(7) 0.0005(7)

loop_
_atom_type_symbol
_atom_type_scat_dispersion_real
_atom_type_scat_dispersion_imag
_atom_type_scat_source
Au -2.0133 8.8022 'International Tables Vol C tables 4.2.6.8 and 6.1.1.1'
Mo -1.6832 0.6857 'International Tables Vol C tables 4.2.6.8 and 6.1.1.1'
Zn 0.2839 1.4301 'International Tables Vol C tables 4.2.6.8 and 6.1.1.1'
